data_4065878
loop_
_publ_author_name
'Ito, Masato'
'Endo, Yoshinori'
'Tejima, Noriko'
'Ikariya, Takao'

_publ_section_title
;
 Bifunctional Triflylamide-Tethered Cp&#x2032;Rh and Cp&#x2032;Ir
 Complexes: A New Entry for Asymmetric Hydrogenation Catalysts
;
_journal_issue 11
_journal_name_full Organometallics
_journal_page_first 2397
_journal_paper_doi 10.1021/om1001809
_journal_volume 29
_journal_year 2010
_chemical_formula_moiety 'C15 H21 Cl F3 Ir N2 O2 S '
_chemical_formula_sum 'C15 H21 Cl F3 Ir N2 O2 S'
_chemical_formula_weight 578.07
_space_group_IT_number 19
_symmetry_cell_setting orthorhombic
_symmetry_Int_Tables_number 19
_symmetry_space_group_name_Hall 'P 2ac 2ab'
_symmetry_space_group_name_H-M 'P 21 21 21'
_cell_angle_alpha 90.0000
_cell_angle_beta 90.0000
_cell_angle_gamma 90.0000
_cell_formula_units_Z 4
_cell_length_a 9.8040(9)
_cell_length_b 12.7434(7)
_cell_length_c 14.8864(8)
_cell_measurement_reflns_used 4961
_cell_measurement_temperature 193.1
_cell_measurement_theta_max 27.5
_cell_measurement_theta_min 3.8
_cell_volume 1859.9(2)
_computing_cell_refinement CrystalClear
_computing_data_collection CrystalClear
_computing_data_reduction CrystalStructure
_computing_publication_material 'CrystalStructure 3.8'
_computing_structure_refinement CRYSTALS
_computing_structure_solution SIR92
_diffrn_ambient_temperature 193
_diffrn_detector_area_resol_mean 7.31
_diffrn_measured_fraction_theta_full 0.988
_diffrn_measured_fraction_theta_max 0.990
_diffrn_measurement_device_type 'Rigaku Saturn'
_diffrn_measurement_method \w
_diffrn_radiation_type 'Mo K\a'
_diffrn_radiation_wavelength 0.71070
_diffrn_reflns_av_R_equivalents 0.040
_diffrn_reflns_limit_h_max 12
_diffrn_reflns_limit_h_min -12
_diffrn_reflns_limit_k_max 16
_diffrn_reflns_limit_k_min -16
_diffrn_reflns_limit_l_max 19
_diffrn_reflns_limit_l_min -19
_diffrn_reflns_number 19498
_diffrn_reflns_theta_full 27.50
_diffrn_reflns_theta_max 27.48
_exptl_absorpt_coefficient_mu 7.494
_exptl_absorpt_correction_T_max 0.050
_exptl_absorpt_correction_T_min 0.035
_exptl_absorpt_correction_type multi-scan
_exptl_absorpt_process_details 'Jacobson, R. (1998) Private communication'
_exptl_crystal_colour orange
_exptl_crystal_density_diffrn 2.064
_exptl_crystal_density_method 'not measured'
_exptl_crystal_description block
_exptl_crystal_F_000 1112.00
_exptl_crystal_size_max 0.50
_exptl_crystal_size_mid 0.40
_exptl_crystal_size_min 0.40
_refine_diff_density_max 1.31
_refine_diff_density_min -1.24
_refine_ls_extinction_method none
_refine_ls_goodness_of_fit_ref 1.000
_refine_ls_hydrogen_treatment refall
_refine_ls_number_parameters 247
_refine_ls_number_reflns 4230
_refine_ls_R_factor_gt 0.0177
_refine_ls_shift/su_max 0.0000
_refine_ls_structure_factor_coef Fsqd
_refine_ls_weighting_details 'w = 1/[0.2995\s(Fo^2^)]/(4Fo^2^)'
_refine_ls_weighting_scheme calc
_refine_ls_wR_factor_ref 0.0531
_reflns_number_gt 4159
_reflns_number_total 4230
_reflns_threshold_expression F^2^>2.0\s(F^2^)
_cod_data_source_file om1001809_si_002.cif
_cod_data_source_block '__Ir5b'
_cod_original_formula_sum 'C15 H21 Cl F3 Ir N2 O2 S '
_cod_database_code 4065878

loop_
_symmetry_equiv_pos_site_id
_symmetry_equiv_pos_as_xyz
1 +X,+Y,+Z
2 1/2+X,1/2-Y,-Z
3 -X,1/2+Y,1/2-Z
4 1/2-X,-Y,1/2+Z

loop_
_atom_site_label
_atom_site_type_symbol
_atom_site_fract_x
_atom_site_fract_y
_atom_site_fract_z
_atom_site_U_iso_or_equiv
_atom_site_adp_type
_atom_site_occupancy
_atom_site_symmetry_multiplicity
_atom_site_calc_flag
_atom_site_refinement_flags
Ir(1) Ir 0.210690(10) 0.068500(10) 0.876690(10) 0.00728(3) Uani 1.00 1 d .
Cl(1) Cl 0.23516(10) -0.08663(7) 0.78539(6) 0.0156(2) Uani 1.00 1 d .
S(1) S -0.05217(9) -0.01945(7) 0.99520(6) 0.0110(2) Uani 1.00 1 d .
F(1) F -0.1514(2) -0.1013(2) 0.84645(17) 0.0295(6) Uani 1.00 1 d .
F(2) F -0.2718(2) -0.1338(2) 0.96410(19) 0.0266(6) Uani 1.00 1 d .
F(3) F -0.0819(2) -0.2160(2) 0.9432(2) 0.0315(7) Uani 1.00 1 d .
O(1) O -0.1141(2) 0.0752(2) 0.96341(19) 0.0166(6) Uani 1.00 1 d .
O(2) O -0.0749(2) -0.0502(2) 1.08759(19) 0.0193(7) Uani 1.00 1 d .
N(1) N 0.0987(3) -0.0309(2) 0.9636(2) 0.0115(7) Uani 1.00 1 d .
N(2) N 0.0438(3) 0.1001(2) 0.7980(2) 0.0136(7) Uani 1.00 1 d .
C(1) C 0.3652(3) 0.0868(2) 0.9760(2) 0.0125(8) Uani 1.00 1 d .
C(2) C 0.2680(3) 0.1744(2) 0.9826(2) 0.0103(8) Uani 1.00 1 d .
C(3) C 0.2721(3) 0.2299(2) 0.8989(2) 0.0123(8) Uani 1.00 1 d .
C(4) C 0.3682(3) 0.1796(2) 0.8394(2) 0.0108(8) Uani 1.00 1 d .
C(5) C 0.4275(3) 0.0922(3) 0.8884(2) 0.0151(8) Uani 1.00 1 d .
C(6) C 0.1879(4) 0.2075(3) 1.0638(2) 0.0154(8) Uani 1.00 1 d .
C(7) C 0.1869(4) 0.3236(2) 0.8768(2) 0.0179(8) Uani 1.00 1 d .
C(8) C 0.4144(4) 0.2202(3) 0.7495(2) 0.0192(9) Uani 1.00 1 d .
C(9) C 0.5341(4) 0.0207(3) 0.8520(2) 0.0189(9) Uani 1.00 1 d .
C(10) C 0.3960(4) 0.0073(3) 1.0479(2) 0.0148(8) Uani 1.00 1 d .
C(11) C 0.2738(4) -0.0569(3) 1.0831(2) 0.0133(8) Uani 1.00 1 d .
C(12) C 0.1848(3) -0.1090(3) 1.0119(2) 0.0128(8) Uani 1.00 1 d .
C(13) C -0.1442(4) -0.1227(3) 0.9341(3) 0.0190(9) Uani 1.00 1 d .
C(14) C -0.1636(4) 0.1395(3) 0.6961(3) 0.0215(10) Uani 1.00 1 d .
C(15) C -0.0471(4) 0.1178(3) 0.7536(2) 0.0141(8) Uani 1.00 1 d .
H(1) H 0.1355 0.2681 1.0499 0.019 Uiso 1.00 1 c R
H(2) H 0.2487 0.2230 1.1117 0.019 Uiso 1.00 1 c R
H(3) H 0.1288 0.1520 1.0811 0.019 Uiso 1.00 1 c R
H(4) H 0.2061 0.3454 0.8171 0.022 Uiso 1.00 1 c R
H(5) H 0.2077 0.3789 0.9173 0.022 Uiso 1.00 1 c R
H(6) H 0.0930 0.3060 0.8818 0.022 Uiso 1.00 1 c R
H(7) H 0.4848 0.1762 0.7270 0.023 Uiso 1.00 1 c R
H(8) H 0.4479 0.2898 0.7555 0.023 Uiso 1.00 1 c R
H(9) H 0.3395 0.2197 0.7090 0.024 Uiso 1.00 1 c R
H(10) H 0.5566 -0.0300 0.8964 0.023 Uiso 1.00 1 c R
H(11) H 0.6133 0.0596 0.8365 0.023 Uiso 1.00 1 c R
H(12) H 0.4998 -0.0139 0.8002 0.023 Uiso 1.00 1 c R
H(13) H 0.4609 -0.0406 1.0241 0.018 Uiso 1.00 1 c R
H(14) H 0.4350 0.0436 1.0974 0.018 Uiso 1.00 1 c R
H(15) H 0.3085 -0.1106 1.1210 0.016 Uiso 1.00 1 c R
H(16) H 0.2176 -0.0111 1.1173 0.016 Uiso 1.00 1 c R
H(17) H 0.1270 -0.1590 1.0399 0.015 Uiso 1.00 1 c R
H(18) H 0.2420 -0.1435 0.9697 0.015 Uiso 1.00 1 c R
H(19) H -0.1553 0.1014 0.6415 0.026 Uiso 1.00 1 c R
H(20) H -0.1665 0.2125 0.6834 0.026 Uiso 1.00 1 c R
H(21) H -0.2451 0.1193 0.7259 0.026 Uiso 1.00 1 c R

loop_
_atom_site_aniso_label
_atom_site_aniso_U_11
_atom_site_aniso_U_22
_atom_site_aniso_U_33
_atom_site_aniso_U_12
_atom_site_aniso_U_13
_atom_site_aniso_U_23
Ir(1) 0.00783(7) 0.00809(7) 0.00592(7) -0.00025(4) -0.00054(5) 0.00035(5)
Cl(1) 0.0229(4) 0.0130(4) 0.0108(3) -0.0002(3) 0.0018(3) -0.0025(3)
S(1) 0.0100(4) 0.0127(4) 0.0104(4) -0.0000(3) 0.0013(3) 0.0005(3)
F(1) 0.0289(13) 0.0410(15) 0.0188(12) -0.0134(12) -0.0060(10) -0.0075(11)
F(2) 0.0114(11) 0.0284(13) 0.0400(15) -0.0077(10) -0.0032(11) 0.0095(11)
F(3) 0.0232(13) 0.0161(12) 0.0551(18) -0.0021(10) -0.0087(13) -0.0068(12)
O(1) 0.0144(12) 0.0163(12) 0.0191(13) 0.0014(11) 0.0017(10) 0.0039(11)
O(2) 0.0181(14) 0.0273(15) 0.0124(12) 0.0039(12) 0.0053(10) 0.0042(11)
N(1) 0.0075(13) 0.0136(14) 0.0133(15) -0.0010(11) 0.0033(11) 0.0004(12)
N(2) 0.0158(16) 0.0127(14) 0.0121(14) -0.0016(12) -0.0006(13) 0.0016(12)
C(1) 0.0116(17) 0.0126(17) 0.0134(16) -0.0005(14) -0.0068(13) 0.0005(13)
C(2) 0.0134(17) 0.0072(15) 0.0102(15) -0.0007(13) -0.0038(13) -0.0016(12)
C(3) 0.0144(17) 0.0107(16) 0.0117(16) -0.0027(13) -0.0028(14) -0.0014(12)
C(4) 0.0076(16) 0.0131(16) 0.0116(15) -0.0027(13) -0.0001(13) -0.0003(13)
C(5) 0.0090(15) 0.0188(17) 0.0174(18) -0.0018(13) -0.0016(14) -0.0035(15)
C(6) 0.022(2) 0.0123(16) 0.0118(16) -0.0005(16) 0.0015(15) -0.0010(13)
C(7) 0.0243(19) 0.0125(16) 0.0170(17) 0.0013(14) -0.0073(17) 0.0001(15)
C(8) 0.022(2) 0.022(2) 0.0137(18) -0.0084(16) 0.0003(15) 0.0026(16)
C(9) 0.0125(17) 0.0214(18) 0.023(2) 0.0052(15) -0.0004(15) -0.0021(15)
C(10) 0.0151(17) 0.0180(18) 0.0112(17) 0.0018(15) -0.0060(14) 0.0022(14)
C(11) 0.0167(18) 0.0127(17) 0.0105(16) 0.0000(15) -0.0030(14) 0.0011(13)
C(12) 0.0136(18) 0.0123(16) 0.0126(16) -0.0021(14) 0.0016(13) 0.0002(13)
C(13) 0.0158(19) 0.0171(19) 0.024(2) -0.0052(16) -0.0013(17) 0.0044(16)
C(14) 0.0183(19) 0.024(2) 0.022(2) 0.0047(16) -0.0092(16) 0.0002(17)
C(15) 0.0145(17) 0.0148(17) 0.0129(16) -0.0030(14) 0.0007(15) -0.0014(13)

loop_
_atom_type_symbol
_atom_type_description
_atom_type_scat_dispersion_real
_atom_type_scat_dispersion_imag
_atom_type_scat_source
C C 0.003 0.002
;
International Tables for Crystallography
(1992, Vol. C, Tables 4.2.6.8 and 6.1.1.4)
;
H H 0.000 0.000
;
International Tables for Crystallography
(1992, Vol. C, Table 6.1.1.4)
;
Cl Cl 0.148 0.159
;
International Tables for Crystallography
(1992, Vol. C, Tables 4.2.6.8 and 6.1.1.4)
;
F F 0.017 0.010
;
International Tables for Crystallography
(1992, Vol. C, Tables 4.2.6.8 and 6.1.1.4)
;
Ir Ir -1.444 7.990
;
International Tables for Crystallography
(1992, Vol. C, Tables 4.2.6.8 and 6.1.1.4)
;
N N 0.006 0.003
;
International Tables for Crystallography
(1992, Vol. C, Tables 4.2.6.8 and 6.1.1.4)
;
O O 0.011 0.006
;
International Tables for Crystallography
(1992, Vol. C, Tables 4.2.6.8 and 6.1.1.4)
;
S S 0.125 0.123
;
International Tables for Crystallography
(1992, Vol. C, Tables 4.2.6.8 and 6.1.1.4)
;

loop_
_geom_angle_atom_site_label_1
_geom_angle_atom_site_label_2
_geom_angle_atom_site_label_3
_geom_angle
_geom_angle_publ_flag
Cl(1) Ir(1) N(1) 84.59(8) yes
Cl(1) Ir(1) N(2) 85.32(9) yes
Cl(1) Ir(1) C(1) 114.22(10) yes
Cl(1) Ir(1) C(2) 154.44(9) yes
Cl(1) Ir(1) C(3) 146.72(9) yes
Cl(1) Ir(1) C(4) 108.70(9) yes
Cl(1) Ir(1) C(5) 93.57(10) yes
N(1) Ir(1) N(2) 93.05(12) yes
N(1) Ir(1) C(1) 90.56(13) yes
N(1) Ir(1) C(2) 93.60(12) yes
N(1) Ir(1) C(3) 128.18(12) yes
N(1) Ir(1) C(4) 156.43(13) yes
N(1) Ir(1) C(5) 123.08(13) yes
N(2) Ir(1) C(1) 160.39(13) yes
N(2) Ir(1) C(2) 120.24(13) yes
N(2) Ir(1) C(3) 97.00(13) yes
N(2) Ir(1) C(4) 107.06(13) yes
N(2) Ir(1) C(5) 143.65(13) yes
C(1) Ir(1) C(2) 40.23(13) yes
C(1) Ir(1) C(3) 66.00(13) yes
C(1) Ir(1) C(4) 66.39(13) yes
C(1) Ir(1) C(5) 39.33(14) yes
C(2) Ir(1) C(3) 38.77(13) yes
C(2) Ir(1) C(4) 65.89(13) yes
C(2) Ir(1) C(5) 66.11(14) yes
C(3) Ir(1) C(4) 38.88(13) yes
C(3) Ir(1) C(5) 65.23(14) yes
C(4) Ir(1) C(5) 39.30(14) yes
O(1) S(1) O(2) 118.51(17) yes
O(1) S(1) N(1) 112.45(17) yes
O(1) S(1) C(13) 103.41(18) yes
O(2) S(1) N(1) 114.01(17) yes
O(2) S(1) C(13) 101.58(18) yes
N(1) S(1) C(13) 104.47(18) yes
Ir(1) N(1) S(1) 128.31(18) yes
Ir(1) N(1) C(12) 113.6(2) yes
S(1) N(1) C(12) 117.1(2) yes
Ir(1) N(2) C(15) 179.1(3) yes
Ir(1) C(1) C(2) 70.6(2) yes
Ir(1) C(1) C(5) 71.3(2) yes
Ir(1) C(1) C(10) 124.3(2) yes
C(2) C(1) C(5) 107.4(3) yes
C(2) C(1) C(10) 126.4(3) yes
C(5) C(1) C(10) 126.2(3) yes
Ir(1) C(2) C(1) 69.13(19) yes
Ir(1) C(2) C(3) 71.3(2) yes
Ir(1) C(2) C(6) 129.0(2) yes
C(1) C(2) C(3) 107.3(3) yes
C(1) C(2) C(6) 127.3(3) yes
C(3) C(2) C(6) 125.2(3) yes
Ir(1) C(3) C(2) 69.93(19) yes
Ir(1) C(3) C(4) 70.5(2) yes
Ir(1) C(3) C(7) 124.7(2) yes
C(2) C(3) C(4) 109.4(3) yes
C(2) C(3) C(7) 124.7(3) yes
C(4) C(3) C(7) 125.8(3) yes
Ir(1) C(4) C(3) 70.6(2) yes
Ir(1) C(4) C(5) 69.9(2) yes
Ir(1) C(4) C(8) 131.8(2) yes
C(3) C(4) C(5) 107.1(3) yes
C(3) C(4) C(8) 126.1(3) yes
C(5) C(4) C(8) 126.1(3) yes
Ir(1) C(5) C(1) 69.4(2) yes
Ir(1) C(5) C(4) 70.8(2) yes
Ir(1) C(5) C(9) 125.3(2) yes
C(1) C(5) C(4) 108.7(3) yes
C(1) C(5) C(9) 126.7(3) yes
C(4) C(5) C(9) 124.6(3) yes
C(1) C(10) C(11) 116.3(3) yes
C(10) C(11) C(12) 116.0(3) yes
N(1) C(12) C(11) 111.6(3) yes
S(1) C(13) F(1) 111.3(2) yes
S(1) C(13) F(2) 111.8(2) yes
S(1) C(13) F(3) 111.2(3) yes
F(1) C(13) F(2) 107.4(3) yes
F(1) C(13) F(3) 107.6(3) yes
F(2) C(13) F(3) 107.3(3) yes
N(2) C(15) C(14) 179.4(4) yes
C(2) C(6) H(1) 109.7 no
C(2) C(6) H(2) 109.6 no
C(2) C(6) H(3) 109.2 no
H(1) C(6) H(2) 109.5 no
H(1) C(6) H(3) 109.5 no
H(2) C(6) H(3) 109.5 no
C(3) C(7) H(4) 109.2 no
C(3) C(7) H(5) 109.5 no
C(3) C(7) H(6) 109.7 no
H(4) C(7) H(5) 109.5 no
H(4) C(7) H(6) 109.5 no
H(5) C(7) H(6) 109.5 no
C(4) C(8) H(7) 109.2 no
C(4) C(8) H(8) 110.0 no
C(4) C(8) H(9) 109.2 no
H(7) C(8) H(8) 109.5 no
H(7) C(8) H(9) 109.5 no
H(8) C(8) H(9) 109.5 no
C(5) C(9) H(10) 109.0 no
C(5) C(9) H(11) 110.0 no
C(5) C(9) H(12) 109.4 no
H(10) C(9) H(11) 109.5 no
H(10) C(9) H(12) 109.5 no
H(11) C(9) H(12) 109.5 no
C(1) C(10) H(13) 107.5 no
C(1) C(10) H(14) 107.7 no
C(11) C(10) H(13) 107.8 no
C(11) C(10) H(14) 107.9 no
H(13) C(10) H(14) 109.5 no
C(10) C(11) H(15) 107.8 no
C(10) C(11) H(16) 107.9 no
C(12) C(11) H(15) 107.7 no
C(12) C(11) H(16) 107.9 no
H(15) C(11) H(16) 109.5 no
N(1) C(12) H(17) 108.8 no
N(1) C(12) H(18) 109.0 no
C(11) C(12) H(17) 109.1 no
C(11) C(12) H(18) 108.9 no
H(17) C(12) H(18) 109.5 no
C(15) C(14) H(19) 109.8 no
C(15) C(14) H(20) 109.1 no
C(15) C(14) H(21) 109.5 no
H(19) C(14) H(20) 109.5 no
H(19) C(14) H(21) 109.5 no
H(20) C(14) H(21) 109.5 no

loop_
_geom_bond_atom_site_label_1
_geom_bond_atom_site_label_2
_geom_bond_distance
_geom_bond_publ_flag
Ir(1) Cl(1) 2.4110(9) yes
Ir(1) N(1) 2.118(3) yes
Ir(1) N(2) 2.053(3) yes
Ir(1) C(1) 2.130(3) yes
Ir(1) C(2) 2.151(3) yes
Ir(1) C(3) 2.169(3) yes
Ir(1) C(4) 2.168(3) yes
Ir(1) C(5) 2.154(3) yes
S(1) O(1) 1.431(2) yes
S(1) O(2) 1.447(2) yes
S(1) N(1) 1.559(3) yes
S(1) C(13) 1.836(4) yes
F(1) C(13) 1.335(5) yes
F(2) C(13) 1.336(5) yes
F(3) C(13) 1.344(4) yes
N(1) C(12) 1.489(4) yes
N(2) C(15) 1.131(5) yes
C(1) C(2) 1.472(5) yes
C(1) C(5) 1.442(5) yes
C(1) C(10) 1.504(5) yes
C(2) C(3) 1.434(5) yes
C(2) C(6) 1.501(5) yes
C(3) C(4) 1.443(5) yes
C(3) C(7) 1.492(5) yes
C(4) C(5) 1.453(5) yes
C(4) C(8) 1.505(5) yes
C(5) C(9) 1.488(5) yes
C(10) C(11) 1.542(5) yes
C(11) C(12) 1.525(5) yes
C(14) C(15) 1.454(6) yes
C(6) H(1) 0.950 no
C(6) H(2) 0.950 no
C(6) H(3) 0.950 no
C(7) H(4) 0.950 no
C(7) H(5) 0.950 no
C(7) H(6) 0.950 no
C(8) H(7) 0.950 no
C(8) H(8) 0.950 no
C(8) H(9) 0.950 no
C(9) H(10) 0.950 no
C(9) H(11) 0.950 no
C(9) H(12) 0.950 no
C(10) H(13) 0.950 no
C(10) H(14) 0.950 no
C(11) H(15) 0.950 no
C(11) H(16) 0.950 no
C(12) H(17) 0.950 no
C(12) H(18) 0.950 no
C(14) H(19) 0.950 no
C(14) H(20) 0.950 no
C(14) H(21) 0.950 no

loop_
_geom_contact_atom_site_label_1
_geom_contact_atom_site_label_2
_geom_contact_distance
_geom_contact_site_symmetry_2
Cl(1) C(11) 3.524(3) 4_554
Cl(1) C(14) 3.570(4) 3_546
F(1) C(7) 3.477(4) 3_546
F(1) C(9) 3.455(4) 1_455
F(2) C(9) 3.207(4) 1_455
F(2) C(12) 3.325(4) 2_447
F(2) C(14) 3.512(5) 4_455
F(3) C(11) 3.245(4) 2_447
F(3) C(12) 3.263(4) 2_447
O(1) C(2) 3.487(4) 2_457
O(1) C(3) 3.408(4) 2_457
O(1) C(6) 3.406(4) 2_457
O(1) C(7) 3.336(4) 2_457
O(2) C(14) 3.237(5) 4_455
C(2) O(1) 3.487(4) 2_557
C(3) O(1) 3.408(4) 2_557
C(6) O(1) 3.406(4) 2_557
C(7) F(1) 3.477(4) 3_556
C(7) O(1) 3.336(4) 2_557
C(9) F(1) 3.455(4) 1_655
C(9) F(2) 3.207(4) 1_655
C(11) Cl(1) 3.524(3) 4_555
C(11) F(3) 3.245(4) 2_547
C(12) F(2) 3.325(4) 2_547
C(12) F(3) 3.263(4) 2_547
C(14) Cl(1) 3.570(4) 3_556
C(14) F(2) 3.512(5) 4_454
C(14) O(2) 3.237(5) 4_454
Cl(1) H(2) 3.119 4_554
Cl(1) H(3) 3.424 4_554
Cl(1) H(8) 3.536 3_646
Cl(1) H(14) 3.304 4_554
Cl(1) H(15) 3.535 4_554
Cl(1) H(16) 2.834 4_554
Cl(1) H(20) 2.687 3_546
S(1) H(5) 3.232 2_457
F(1) H(4) 2.584 3_546
F(1) H(8) 3.561 3_546
F(1) H(9) 3.047 3_546
F(1) H(10) 3.095 1_455
F(1) H(11) 3.090 1_455
F(2) H(9) 3.250 3_546
F(2) H(10) 2.365 1_455
F(2) H(11) 3.309 1_455
F(2) H(13) 3.013 1_455
F(2) H(15) 3.582 2_447
F(2) H(17) 2.821 2_447
F(2) H(18) 3.008 2_447
F(2) H(19) 2.767 4_455
F(2) H(20) 3.468 4_455
F(3) H(9) 3.491 3_546
F(3) H(13) 3.168 2_447
F(3) H(15) 2.635 2_447
F(3) H(17) 3.278 2_447
F(3) H(18) 2.805 2_447
F(3) H(19) 3.523 3_546
F(3) H(20) 3.211 3_546
O(1) H(1) 3.171 2_457
O(1) H(2) 3.110 2_457
O(1) H(5) 2.559 2_457
O(1) H(11) 3.279 1_455
O(2) H(5) 3.052 2_457
O(2) H(7) 2.768 4_555
O(2) H(12) 3.350 4_555
O(2) H(19) 2.840 4_455
O(2) H(20) 3.569 4_455
O(2) H(21) 2.852 4_455
N(2) H(14) 3.509 4_554
N(2) H(15) 3.009 4_554
C(1) H(1) 3.254 2_557
C(1) H(6) 3.367 2_557
C(4) H(1) 3.166 2_557
C(4) H(3) 3.540 2_557
C(5) H(1) 2.858 2_557
C(6) H(8) 3.575 2_457
C(6) H(11) 3.398 2_457
C(7) H(14) 3.019 2_457
C(7) H(19) 3.565 3_556
C(8) H(12) 3.569 3_656
C(8) H(15) 3.223 4_554
C(8) H(16) 3.556 4_554
C(8) H(17) 3.241 4_554
C(8) H(21) 3.594 1_655
C(9) H(1) 3.220 2_557
C(9) H(8) 3.353 3_646
C(9) H(21) 3.129 1_655
C(10) H(5) 3.422 2_557
C(10) H(6) 3.238 2_557
C(10) H(19) 3.213 4_555
C(11) H(9) 3.008 4_555
C(12) H(9) 3.265 4_555
C(13) H(9) 3.499 3_546
C(13) H(10) 3.212 1_455
C(13) H(15) 3.527 2_447
C(13) H(17) 3.595 2_447
C(13) H(18) 3.490 2_447
C(14) H(2) 3.464 2_457
C(14) H(7) 3.509 1_455
C(14) H(11) 3.193 1_455
C(14) H(13) 3.478 4_554
C(14) H(14) 3.554 4_554
C(15) H(2) 3.486 2_457
C(15) H(14) 3.293 4_554
C(15) H(15) 3.062 4_554
H(1) O(1) 3.171 2_557
H(1) C(1) 3.254 2_457
H(1) C(4) 3.166 2_457
H(1) C(5) 2.858 2_457
H(1) C(9) 3.220 2_457
H(1) H(8) 3.510 2_457
H(1) H(10) 3.518 2_457
H(1) H(11) 2.780 2_457
H(2) Cl(1) 3.119 4_555
H(2) O(1) 3.110 2_557
H(2) C(14) 3.464 2_557
H(2) C(15) 3.486 2_557
H(2) H(6) 3.398 2_557
H(2) H(8) 3.554 2_457
H(2) H(11) 3.168 2_457
H(2) H(20) 3.267 2_557
H(2) H(21) 3.144 2_557
H(3) Cl(1) 3.424 4_555
H(3) C(4) 3.540 2_457
H(3) H(8) 3.101 2_457
H(4) F(1) 2.584 3_556
H(4) H(14) 3.269 2_457
H(4) H(19) 3.357 3_556
H(4) H(21) 3.570 3_556
H(5) S(1) 3.232 2_557
H(5) O(1) 2.559 2_557
H(5) O(2) 3.052 2_557
H(5) C(10) 3.422 2_457
H(5) H(13) 3.295 2_457
H(5) H(14) 2.859 2_457
H(5) H(19) 3.011 3_556
H(6) C(1) 3.367 2_457
H(6) C(10) 3.238 2_457
H(6) H(2) 3.398 2_457
H(6) H(13) 3.546 2_457
H(6) H(14) 2.484 2_457
H(7) O(2) 2.768 4_554
H(7) C(14) 3.509 1_655
H(7) H(15) 3.385 4_554
H(7) H(16) 3.321 4_554
H(7) H(17) 3.000 4_554
H(7) H(20) 3.511 1_655
H(7) H(21) 2.746 1_655
H(8) Cl(1) 3.536 3_656
H(8) F(1) 3.561 3_556
H(8) C(6) 3.575 2_557
H(8) C(9) 3.353 3_656
H(8) H(1) 3.510 2_557
H(8) H(2) 3.554 2_557
H(8) H(3) 3.101 2_557
H(8) H(10) 3.223 3_656
H(8) H(12) 2.684 3_656
H(9) F(1) 3.047 3_556
H(9) F(2) 3.250 3_556
H(9) F(3) 3.491 3_556
H(9) C(11) 3.008 4_554
H(9) C(12) 3.265 4_554
H(9) C(13) 3.499 3_556
H(9) H(15) 2.399 4_554
H(9) H(16) 3.040 4_554
H(9) H(17) 2.653 4_554
H(10) F(1) 3.095 1_655
H(10) F(2) 2.365 1_655
H(10) C(13) 3.212 1_655
H(10) H(1) 3.518 2_557
H(10) H(8) 3.223 3_646
H(11) F(1) 3.090 1_655
H(11) F(2) 3.309 1_655
H(11) O(1) 3.279 1_655
H(11) C(6) 3.398 2_557
H(11) C(14) 3.193 1_655
H(11) H(1) 2.780 2_557
H(11) H(2) 3.168 2_557
H(11) H(21) 2.284 1_655
H(12) O(2) 3.350 4_554
H(12) C(8) 3.569 3_646
H(12) H(8) 2.684 3_646
H(12) H(16) 3.472 4_554
H(12) H(21) 3.218 1_655
H(13) F(2) 3.013 1_655
H(13) F(3) 3.168 2_547
H(13) C(14) 3.478 4_555
H(13) H(5) 3.295 2_557
H(13) H(6) 3.546 2_557
H(13) H(19) 2.700 4_555
H(14) Cl(1) 3.304 4_555
H(14) N(2) 3.509 4_555
H(14) C(7) 3.019 2_557
H(14) C(14) 3.554 4_555
H(14) C(15) 3.293 4_555
H(14) H(4) 3.269 2_557
H(14) H(5) 2.859 2_557
H(14) H(6) 2.484 2_557
H(14) H(19) 2.918 4_555
H(15) Cl(1) 3.535 4_555
H(15) F(2) 3.582 2_547
H(15) F(3) 2.635 2_547
H(15) N(2) 3.009 4_555
H(15) C(8) 3.223 4_555
H(15) C(13) 3.527 2_547
H(15) C(15) 3.062 4_555
H(15) H(7) 3.385 4_555
H(15) H(9) 2.399 4_555
H(15) H(19) 3.416 4_555
H(16) Cl(1) 2.834 4_555
H(16) C(8) 3.556 4_555
H(16) H(7) 3.321 4_555
H(16) H(9) 3.040 4_555
H(16) H(12) 3.472 4_555
H(17) F(2) 2.821 2_547
H(17) F(3) 3.278 2_547
H(17) C(8) 3.241 4_555
H(17) C(13) 3.595 2_547
H(17) H(7) 3.000 4_555
H(17) H(9) 2.653 4_555
H(18) F(2) 3.008 2_547
H(18) F(3) 2.805 2_547
H(18) C(13) 3.490 2_547
H(18) H(20) 3.017 3_546
H(19) F(2) 2.767 4_454
H(19) F(3) 3.523 3_556
H(19) O(2) 2.840 4_454
H(19) C(7) 3.565 3_546
H(19) C(10) 3.213 4_554
H(19) H(4) 3.357 3_546
H(19) H(5) 3.011 3_546
H(19) H(13) 2.700 4_554
H(19) H(14) 2.918 4_554
H(19) H(15) 3.416 4_554
H(20) Cl(1) 2.687 3_556
H(20) F(2) 3.468 4_454
H(20) F(3) 3.211 3_556
H(20) O(2) 3.569 4_454
H(20) H(2) 3.267 2_457
H(20) H(7) 3.511 1_455
H(20) H(18) 3.017 3_556
H(21) O(2) 2.852 4_454
H(21) C(8) 3.594 1_455
H(21) C(9) 3.129 1_455
H(21) H(2) 3.144 2_457
H(21) H(4) 3.570 3_546
H(21) H(7) 2.746 1_455
H(21) H(11) 2.284 1_455
H(21) H(12) 3.218 1_455

loop_
_geom_torsion_atom_site_label_1
_geom_torsion_atom_site_label_2
_geom_torsion_atom_site_label_3
_geom_torsion_atom_site_label_4
_geom_torsion
Cl(1) Ir(1) N(1) S(1) -120.8(2)
Cl(1) Ir(1) N(1) C(12) 71.2(2)
Cl(1) Ir(1) N(2) C(15) -68(20)
Cl(1) Ir(1) C(1) C(2) -179.22(16)
Cl(1) Ir(1) C(1) C(5) 63.8(2)
Cl(1) Ir(1) C(1) C(10) -57.8(3)
Cl(1) Ir(1) C(2) C(1) 1.6(3)
Cl(1) Ir(1) C(2) C(3) 119.4(2)
Cl(1) Ir(1) C(2) C(6) -120.0(3)
Cl(1) Ir(1) C(3) C(2) -136.77(19)
Cl(1) Ir(1) C(3) C(4) -16.5(3)
Cl(1) Ir(1) C(3) C(7) 104.2(3)
Cl(1) Ir(1) C(4) C(3) 170.56(17)
Cl(1) Ir(1) C(4) C(5) -72.0(2)
Cl(1) Ir(1) C(4) C(8) 49.0(3)
Cl(1) Ir(1) C(5) C(1) -124.92(19)
Cl(1) Ir(1) C(5) C(4) 115.51(19)
Cl(1) Ir(1) C(5) C(9) -3.9(3)
N(1) Ir(1) N(2) C(15) -152(20)
N(2) Ir(1) N(1) S(1) -35.8(2)
N(2) Ir(1) N(1) C(12) 156.2(2)
N(1) Ir(1) C(1) C(2) -94.9(2)
N(1) Ir(1) C(1) C(5) 148.1(2)
N(1) Ir(1) C(1) C(10) 26.5(3)
C(1) Ir(1) N(1) S(1) 125.0(2)
C(1) Ir(1) N(1) C(12) -43.1(2)
N(1) Ir(1) C(2) C(1) 86.6(2)
N(1) Ir(1) C(2) C(3) -155.6(2)
N(1) Ir(1) C(2) C(6) -35.0(3)
C(2) Ir(1) N(1) S(1) 84.8(2)
C(2) Ir(1) N(1) C(12) -83.3(2)
N(1) Ir(1) C(3) C(2) 31.6(2)
N(1) Ir(1) C(3) C(4) 151.92(19)
N(1) Ir(1) C(3) C(7) -87.4(3)
C(3) Ir(1) N(1) S(1) 65.6(2)
C(3) Ir(1) N(1) C(12) -102.5(2)
N(1) Ir(1) C(4) C(3) -67.7(3)
N(1) Ir(1) C(4) C(5) 49.8(4)
N(1) Ir(1) C(4) C(8) 170.7(3)
C(4) Ir(1) N(1) S(1) 113.2(3)
C(4) Ir(1) N(1) C(12) -54.9(4)
N(1) Ir(1) C(5) C(1) -39.1(2)
N(1) Ir(1) C(5) C(4) -158.62(19)
N(1) Ir(1) C(5) C(9) 82.0(3)
C(5) Ir(1) N(1) S(1) 148.5(2)
C(5) Ir(1) N(1) C(12) -19.6(3)
N(2) Ir(1) C(1) C(2) 5.8(5)
N(2) Ir(1) C(1) C(5) -111.1(4)
N(2) Ir(1) C(1) C(10) 127.3(3)
C(1) Ir(1) N(2) C(15) 107(20)
N(2) Ir(1) C(2) C(1) -177.74(19)
N(2) Ir(1) C(2) C(3) -60.0(2)
N(2) Ir(1) C(2) C(6) 60.6(3)
C(2) Ir(1) N(2) C(15) 112(20)
N(2) Ir(1) C(3) C(2) 131.1(2)
N(2) Ir(1) C(3) C(4) -108.6(2)
N(2) Ir(1) C(3) C(7) 12.1(3)
C(3) Ir(1) N(2) C(15) 79(20)
N(2) Ir(1) C(4) C(3) 79.8(2)
N(2) Ir(1) C(4) C(5) -162.8(2)
N(2) Ir(1) C(4) C(8) -41.8(3)
C(4) Ir(1) N(2) C(15) 40(20)
N(2) Ir(1) C(5) C(1) 148.1(2)
N(2) Ir(1) C(5) C(4) 28.6(3)
N(2) Ir(1) C(5) C(9) -90.8(3)
C(5) Ir(1) N(2) C(15) 22(20)
C(1) Ir(1) C(2) C(3) 117.8(3)
C(1) Ir(1) C(2) C(6) -121.7(4)
C(2) Ir(1) C(1) C(5) -117.0(2)
C(2) Ir(1) C(1) C(10) 121.4(3)
C(1) Ir(1) C(3) C(2) -38.7(2)
C(1) Ir(1) C(3) C(4) 81.6(2)
C(1) Ir(1) C(3) C(7) -157.7(3)
C(3) Ir(1) C(1) C(2) 37.3(2)
C(3) Ir(1) C(1) C(5) -79.6(2)
C(3) Ir(1) C(1) C(10) 158.8(3)
C(1) Ir(1) C(4) C(3) -80.5(2)
C(1) Ir(1) C(4) C(5) 37.0(2)
C(1) Ir(1) C(4) C(8) 157.9(3)
C(4) Ir(1) C(1) C(2) 80.0(2)
C(4) Ir(1) C(1) C(5) -37.0(2)
C(4) Ir(1) C(1) C(10) -158.6(3)
C(1) Ir(1) C(5) C(4) -119.6(3)
C(1) Ir(1) C(5) C(9) 121.1(4)
C(5) Ir(1) C(1) C(2) 117.0(2)
C(5) Ir(1) C(1) C(10) -121.6(4)
C(2) Ir(1) C(3) C(4) 120.3(3)
C(2) Ir(1) C(3) C(7) -119.0(4)
C(3) Ir(1) C(2) C(1) -117.8(3)
C(3) Ir(1) C(2) C(6) 120.6(4)
C(2) Ir(1) C(4) C(3) -36.3(2)
C(2) Ir(1) C(4) C(5) 81.2(2)
C(2) Ir(1) C(4) C(8) -157.9(3)
C(4) Ir(1) C(2) C(1) -81.4(2)
C(4) Ir(1) C(2) C(3) 36.4(2)
C(4) Ir(1) C(2) C(6) 157.0(3)
C(2) Ir(1) C(5) C(1) 39.0(2)
C(2) Ir(1) C(5) C(4) -80.6(2)
C(2) Ir(1) C(5) C(9) 160.1(3)
C(5) Ir(1) C(2) C(1) -38.2(2)
C(5) Ir(1) C(2) C(3) 79.6(2)
C(5) Ir(1) C(2) C(6) -159.8(3)
C(3) Ir(1) C(4) C(5) 117.5(3)
C(3) Ir(1) C(4) C(8) -121.6(4)
C(4) Ir(1) C(3) C(2) -120.3(3)
C(4) Ir(1) C(3) C(7) 120.7(3)
C(3) Ir(1) C(5) C(1) 81.7(2)
C(3) Ir(1) C(5) C(4) -37.8(2)
C(3) Ir(1) C(5) C(9) -157.2(3)
C(5) Ir(1) C(3) C(2) -82.1(2)
C(5) Ir(1) C(3) C(4) 38.2(2)
C(5) Ir(1) C(3) C(7) 158.9(3)
C(4) Ir(1) C(5) C(1) 119.6(3)
C(4) Ir(1) C(5) C(9) -119.4(4)
C(5) Ir(1) C(4) C(3) -117.5(3)
C(5) Ir(1) C(4) C(8) 121.0(4)
O(1) S(1) N(1) Ir(1) -4.2(2)
O(1) S(1) N(1) C(12) 163.6(2)
O(1) S(1) C(13) F(1) 48.4(3)
O(1) S(1) C(13) F(2) -71.7(3)
O(1) S(1) C(13) F(3) 168.4(2)
O(2) S(1) N(1) Ir(1) -142.7(2)
O(2) S(1) N(1) C(12) 25.0(3)
O(2) S(1) C(13) F(1) 171.7(2)
O(2) S(1) C(13) F(2) 51.6(3)
O(2) S(1) C(13) F(3) -68.3(3)
N(1) S(1) C(13) F(1) -69.5(3)
N(1) S(1) C(13) F(2) 170.4(2)
N(1) S(1) C(13) F(3) 50.5(3)
C(13) S(1) N(1) Ir(1) 107.3(2)
C(13) S(1) N(1) C(12) -85.0(3)
Ir(1) N(1) C(12) C(11) 70.9(3)
S(1) N(1) C(12) C(11) -98.6(3)
Ir(1) N(2) C(15) C(14) 64(52)
Ir(1) C(1) C(2) C(3) -61.4(2)
Ir(1) C(1) C(2) C(6) 123.8(3)
Ir(1) C(1) C(5) C(4) 60.2(2)
Ir(1) C(1) C(5) C(9) -119.3(3)
Ir(1) C(1) C(10) C(11) -32.6(4)
C(2) C(1) C(5) Ir(1) -61.8(2)
C(2) C(1) C(5) C(4) -1.6(4)
C(2) C(1) C(5) C(9) 178.9(3)
C(5) C(1) C(2) Ir(1) 62.2(2)
C(5) C(1) C(2) C(3) 0.8(4)
C(5) C(1) C(2) C(6) -174.0(3)
C(2) C(1) C(10) C(11) 57.6(5)
C(10) C(1) C(2) Ir(1) -118.8(3)
C(10) C(1) C(2) C(3) 179.8(3)
C(10) C(1) C(2) C(6) 5.0(6)
C(5) C(1) C(10) C(11) -123.6(4)
C(10) C(1) C(5) Ir(1) 119.2(3)
C(10) C(1) C(5) C(4) 179.4(3)
C(10) C(1) C(5) C(9) -0.0(5)
Ir(1) C(2) C(3) C(4) -59.6(2)
Ir(1) C(2) C(3) C(7) 119.0(3)
C(1) C(2) C(3) Ir(1) 60.0(2)
C(1) C(2) C(3) C(4) 0.4(4)
C(1) C(2) C(3) C(7) 179.0(3)
C(6) C(2) C(3) Ir(1) -125.1(3)
C(6) C(2) C(3) C(4) 175.3(3)
C(6) C(2) C(3) C(7) -6.1(5)
Ir(1) C(3) C(4) C(5) -60.6(2)
Ir(1) C(3) C(4) C(8) 128.2(3)
C(2) C(3) C(4) Ir(1) 59.3(2)
C(2) C(3) C(4) C(5) -1.4(4)
C(2) C(3) C(4) C(8) -172.5(3)
C(7) C(3) C(4) Ir(1) -119.3(3)
C(7) C(3) C(4) C(5) -180.0(2)
C(7) C(3) C(4) C(8) 8.8(6)
Ir(1) C(4) C(5) C(1) -59.3(2)
Ir(1) C(4) C(5) C(9) 120.2(3)
C(3) C(4) C(5) Ir(1) 61.1(2)
C(3) C(4) C(5) C(1) 1.8(4)
C(3) C(4) C(5) C(9) -178.7(3)
C(8) C(4) C(5) Ir(1) -127.7(3)
C(8) C(4) C(5) C(1) 173.0(3)
C(8) C(4) C(5) C(9) -7.5(6)
C(1) C(10) C(11) C(12) 50.6(4)
C(10) C(11) C(12) N(1) -73.3(4)
